data_4510473
loop_
_publ_author_name
'Madhu, Vedichi'
'Das, Samar K.'

_publ_section_title
;
 Diverse Supramolecular Architectures Having Well-Defined Void Spaces
 Formed from a Pseudorotaxane Cation: Influential Role of Metal Dithiolate
 Coordination Complex Anions
;
_journal_issue 5
_journal_name_full 'Crystal Growth &amp; Design'
_journal_page_first 2343
_journal_paper_doi 10.1021/cg500039y
_journal_volume 14
_journal_year 2014
_chemical_formula_sum 'C54 H52 N8 Ni O8 S4'
_chemical_formula_weight 1127.98
_chemical_name_systematic
; 
 ? 
;
_space_group_IT_number 2
_symmetry_cell_setting triclinic
_symmetry_space_group_name_Hall '-P 1'
_symmetry_space_group_name_H-M 'P -1'
_atom_sites_solution_hydrogens geom
_atom_sites_solution_primary direct
_atom_sites_solution_secondary difmap
_audit_creation_method SHELXL-97
_cell_angle_alpha 100.451(2)
_cell_angle_beta 98.868(2)
_cell_angle_gamma 114.245(2)
_cell_formula_units_Z 2
_cell_length_a 12.2467(14)
_cell_length_b 12.6654(14)
_cell_length_c 20.006(2)
_cell_measurement_temperature 571(2)
_cell_volume 2690.5(5)
_computing_structure_refinement 'SHELXL-97 (Sheldrick, 1997)'
_computing_structure_solution 'SHELXS-97 (Sheldrick, 1990)'
_diffrn_ambient_temperature 571(2)
_diffrn_measured_fraction_theta_full 0.993
_diffrn_measured_fraction_theta_max 0.993
_diffrn_radiation_monochromator graphite
_diffrn_radiation_source 'fine-focus sealed tube'
_diffrn_radiation_type MoK\a
_diffrn_radiation_wavelength 0.71073
_diffrn_reflns_av_R_equivalents 0.0774
_diffrn_reflns_av_sigmaI/netI 0.1468
_diffrn_reflns_limit_h_max 15
_diffrn_reflns_limit_h_min -15
_diffrn_reflns_limit_k_max 15
_diffrn_reflns_limit_k_min -15
_diffrn_reflns_limit_l_max 25
_diffrn_reflns_limit_l_min -25
_diffrn_reflns_number 29020
_diffrn_reflns_theta_full 26.37
_diffrn_reflns_theta_max 26.37
_diffrn_reflns_theta_min 1.07
_exptl_absorpt_coefficient_mu 0.577
_exptl_absorpt_correction_T_max 0.9607
_exptl_absorpt_correction_T_min 0.8883
_exptl_absorpt_correction_type empirical
_exptl_crystal_colour red
_exptl_crystal_density_diffrn 1.392
_exptl_crystal_density_method 'not measured'
_exptl_crystal_description needle
_exptl_crystal_F_000 1176
_exptl_crystal_size_max 0.21
_exptl_crystal_size_mid 0.16
_exptl_crystal_size_min 0.07
_refine_diff_density_max 0.326
_refine_diff_density_min -0.205
_refine_diff_density_rms 0.050
_refine_ls_extinction_method none
_refine_ls_goodness_of_fit_ref 0.849
_refine_ls_hydrogen_treatment mixed
_refine_ls_matrix_type full
_refine_ls_number_parameters 676
_refine_ls_number_reflns 10930
_refine_ls_number_restraints 0
_refine_ls_restrained_S_all 0.849
_refine_ls_R_factor_all 0.1995
_refine_ls_R_factor_gt 0.0637
_refine_ls_shift/su_max 0.002
_refine_ls_shift/su_mean 0.000
_refine_ls_structure_factor_coef Fsqd
_refine_ls_weighting_details 'calc w=1/[\s^2^(Fo^2^)+(0.0453P)^2^+0.0000P] where P=(Fo^2^+2Fc^2^)/3'
_refine_ls_weighting_scheme calc
_refine_ls_wR_factor_gt 0.1132
_refine_ls_wR_factor_ref 0.1500
_reflns_number_gt 3764
_reflns_number_total 10930
_reflns_threshold_expression >2sigma(I)
_cod_data_source_file cg500039y_si_003.cif
_cod_data_source_block compound2
_cod_depositor_comments
;
Adding full bibliography for 4510472--4510476.cif.

2021-08-30
Z value and formula fixed to values more according to usual
chemical conventions.                 miguel
;
_cod_original_formula_sum 'C108 H104 N16 Ni2 O16 S8'
_cod_original_formula_weight 2255.97
_cod_original_formula_units_Z 1
_cod_original_sg_symbol_H-M P-1
_cod_database_code 4510473

loop_
_symmetry_equiv_pos_as_xyz
'x, y, z'
'-x, -y, -z'

loop_
_atom_site_label
_atom_site_type_symbol
_atom_site_fract_x
_atom_site_fract_y
_atom_site_fract_z
_atom_site_U_iso_or_equiv
_atom_site_adp_type
_atom_site_occupancy
_atom_site_symmetry_multiplicity
_atom_site_calc_flag
_atom_site_refinement_flags
Ni1 Ni 0.50006(6) 0.49994(6) 0.74774(4) 0.0654(2) Uani 1 1 d .
S1 S 0.57427(16) 0.39464(15) 0.69096(9) 0.0923(5) Uani 1 1 d .
S2 S 0.54014(14) 0.62197(13) 0.68184(9) 0.0850(5) Uani 1 1 d .
S3 S 0.40459(13) 0.59116(12) 0.79543(8) 0.0722(4) Uani 1 1 d .
S4 S 0.47995(14) 0.39250(13) 0.82230(8) 0.0814(5) Uani 1 1 d .
N1 N 0.6864(7) 0.3573(7) 0.5328(4) 0.142(3) Uani 1 1 d .
N2 N 0.6765(8) 0.6804(7) 0.5340(5) 0.196(4) Uani 1 1 d .
N4 N 0.3575(6) 0.3481(5) 0.9778(3) 0.113(2) Uani 1 1 d .
N3 N 0.2780(6) 0.6277(5) 0.9483(3) 0.105(2) Uani 1 1 d .
N6 N 0.1653(3) 0.0287(4) 0.0116(2) 0.0482(10) Uani 1 1 d .
N5 N 0.7177(5) -0.0014(6) 0.1426(3) 0.0838(15) Uani 1 1 d .
N7 N 0.1265(11) 0.7451(8) 0.6608(5) 0.165(5) Uani 1 1 d .
N8 N 0.0569(4) 0.1669(3) 0.5180(2) 0.0497(10) Uani 1 1 d .
C1 C 0.6132(5) 0.4625(6) 0.6255(3) 0.0853(19) Uani 1 1 d .
C2 C 0.6546(7) 0.4064(7) 0.5735(4) 0.105(2) Uani 1 1 d .
C3 C 0.6019(5) 0.5630(6) 0.6219(3) 0.0818(18) Uani 1 1 d .
C4 C 0.6405(8) 0.6260(7) 0.5715(5) 0.123(3) Uani 1 1 d .
C7 C 0.4084(5) 0.4472(5) 0.8774(3) 0.0720(17) Uani 1 1 d .
C8 C 0.3802(6) 0.3931(6) 0.9336(4) 0.088(2) Uani 1 1 d .
C5 C 0.3780(5) 0.5350(5) 0.8671(3) 0.0665(16) Uani 1 1 d .
C6 C 0.3221(6) 0.5842(5) 0.9131(3) 0.0779(19) Uani 1 1 d .
C9 C 0.1250(6) 1.3231(5) 0.1735(3) 0.097(2) Uani 1 1 d .
H9 H 0.1400 1.3661 0.2196 0.117 Uiso 1 1 calc R
C10 C 0.0522(5) 1.1422(5) 0.2066(3) 0.0823(18) Uani 1 1 d .
H10A H -0.0293 1.0737 0.1901 0.099 Uiso 1 1 calc R
H10B H 0.0514 1.1975 0.2469 0.099 Uiso 1 1 calc R
C11 C 0.1453(5) 1.1000(5) 0.2292(3) 0.0759(17) Uani 1 1 d .
H11A H 0.2282 1.1633 0.2359 0.091 Uiso 1 1 calc R
H11B H 0.1382 1.0801 0.2734 0.091 Uiso 1 1 calc R
C12 C 0.2038(5) 0.9483(5) 0.1891(3) 0.0610(15) Uani 1 1 d .
C13 C 0.3142(5) 1.0063(5) 0.2390(3) 0.0812(18) Uani 1 1 d .
H13 H 0.3361 1.0824 0.2674 0.097 Uiso 1 1 calc R
C14 C 0.3939(7) 0.9562(8) 0.2488(4) 0.106(2) Uani 1 1 d .
H14 H 0.4693 0.9984 0.2825 0.127 Uiso 1 1 calc R
C15 C 0.3613(7) 0.8454(8) 0.2089(4) 0.106(3) Uani 1 1 d .
H15 H 0.4137 0.8101 0.2163 0.127 Uiso 1 1 calc R
C16 C 0.2507(7) 0.7822(6) 0.1565(4) 0.092(2) Uani 1 1 d .
H16 H 0.2301 0.7062 0.1285 0.111 Uiso 1 1 calc R
C17 C 0.1702(6) 0.8355(6) 0.1465(3) 0.0687(16) Uani 1 1 d .
C18 C 0.0222(7) 0.6621(5) 0.0535(4) 0.112(2) Uani 1 1 d .
H18A H 0.0873 0.6595 0.0321 0.134 Uiso 1 1 calc R
H18B H 0.0080 0.6086 0.0838 0.134 Uiso 1 1 calc R
C19 C -0.0894(6) 0.6218(5) -0.0005(4) 0.105(2) Uani 1 1 d .
H19 H -0.1672 0.5662 0.0007 0.126 Uiso 1 1 calc R
C20 C -0.1504(6) 0.6214(5) -0.1181(4) 0.095(2) Uani 1 1 d .
H20 H -0.2217 0.5502 -0.1252 0.114 Uiso 1 1 calc R
C29 C 0.1754(4) -0.0717(4) -0.0112(2) 0.0544(14) Uani 1 1 d .
H29 H 0.1102 -0.1365 -0.0452 0.065 Uiso 1 1 calc R
C28 C 0.2800(4) -0.0807(4) 0.0145(2) 0.0503(13) Uani 1 1 d .
H28 H 0.2843 -0.1521 -0.0018 0.060 Uiso 1 1 calc R
C26 C 0.3799(4) 0.0139(4) 0.0643(2) 0.0407(11) Uani 1 1 d .
C25 C 0.4965(4) 0.0089(4) 0.0921(2) 0.0460(12) Uani 1 1 d .
C24 C 0.5071(5) -0.0972(4) 0.0759(3) 0.0609(14) Uani 1 1 d .
H24 H 0.4404 -0.1676 0.0471 0.073 Uiso 1 1 calc R
C21 C 0.6192(6) -0.0966(6) 0.1033(3) 0.0774(18) Uani 1 1 d .
H21 H 0.6239 -0.1690 0.0929 0.093 Uiso 1 1 calc R
C22 C 0.7075(5) 0.0990(6) 0.1574(3) 0.0783(18) Uani 1 1 d .
H22 H 0.7768 0.1682 0.1852 0.094 Uiso 1 1 calc R
C23 C 0.6000(5) 0.1087(5) 0.1341(2) 0.0615(14) Uani 1 1 d .
H23 H 0.5982 0.1822 0.1469 0.074 Uiso 1 1 calc R
C27 C 0.3651(4) 0.1166(4) 0.0873(3) 0.0596(14) Uani 1 1 d .
H27 H 0.4287 0.1825 0.1214 0.072 Uiso 1 1 calc R
C30 C 0.2583(4) 0.1218(4) 0.0603(3) 0.0621(15) Uani 1 1 d .
H30 H 0.2505 0.1914 0.0762 0.074 Uiso 1 1 calc R
C32 C 0.6189(6) -0.0883(9) 0.4095(4) 0.158(4) Uani 1 1 d .
H32 H 0.5340 -0.1317 0.4033 0.190 Uiso 1 1 calc R
C34 C 0.6912(5) 0.0625(5) 0.5817(3) 0.0836(18) Uani 1 1 d .
H34A H 0.6896 0.1248 0.5602 0.100 Uiso 1 1 calc R
H34B H 0.6438 0.0574 0.6167 0.100 Uiso 1 1 calc R
C35 C 0.8795(5) 0.1973(5) 0.6661(3) 0.0570(14) Uani 1 1 d .
C36 C 0.8363(6) 0.2808(6) 0.6832(3) 0.0802(18) Uani 1 1 d .
H36 H 0.7573 0.2647 0.6595 0.096 Uiso 1 1 calc R
C37 C 0.9066(8) 0.3863(7) 0.7341(4) 0.096(2) Uani 1 1 d .
H37 H 0.8757 0.4415 0.7447 0.116 Uiso 1 1 calc R
C38 C 1.0221(7) 0.4106(5) 0.7693(3) 0.093(2) Uani 1 1 d .
H38 H 1.0704 0.4830 0.8038 0.112 Uiso 1 1 calc R
C39 C 1.0683(5) 0.3280(5) 0.7540(3) 0.0774(17) Uani 1 1 d .
H39 H 1.1471 0.3448 0.7785 0.093 Uiso 1 1 calc R
C40 C 0.9970(5) 0.2213(4) 0.7026(3) 0.0548(14) Uani 1 1 d .
C41 C 1.1401(5) 0.1426(5) 0.7280(3) 0.0753(17) Uani 1 1 d .
H41A H 1.1274 0.1430 0.7747 0.090 Uiso 1 1 calc R
H41B H 1.2121 0.2165 0.7313 0.090 Uiso 1 1 calc R
C42 C 1.1602(6) 0.0350(6) 0.6984(3) 0.101(2) Uani 1 1 d .
H42A H 1.2172 0.0273 0.7344 0.121 Uiso 1 1 calc R
H42B H 1.0821 -0.0374 0.6856 0.121 Uiso 1 1 calc R
C43 C 1.3352(5) 0.0813(5) 0.6516(3) 0.0836(19) Uani 1 1 d .
H43 H 1.3851 0.0990 0.6962 0.100 Uiso 1 1 calc R
C45 C -0.0332(5) 0.1965(5) 0.4981(3) 0.0631(15) Uani 1 1 d .
H45 H -0.1049 0.1403 0.4643 0.076 Uiso 1 1 calc R
C48 C -0.0220(5) 0.3074(5) 0.5264(3) 0.0646(15) Uani 1 1 d .
H48 H -0.0872 0.3252 0.5128 0.077 Uiso 1 1 calc R
C49 C 0.0843(5) 0.3936(4) 0.5749(3) 0.0531(13) Uani 1 1 d .
C50 C 0.0992(6) 0.5166(5) 0.6049(3) 0.0717(17) Uani 1 1 d .
C51 C -0.0026(8) 0.5362(6) 0.6090(3) 0.110(2) Uani 1 1 d .
H51 H -0.0820 0.4726 0.5928 0.132 Uiso 1 1 calc R
C54 C 0.0148(10) 0.6521(8) 0.6376(4) 0.145(4) Uani 1 1 d .
H54 H -0.0541 0.6649 0.6405 0.174 Uiso 1 1 calc R
C53 C 0.2236(11) 0.7262(10) 0.6562(6) 0.168(5) Uani 1 1 d .
H53 H 0.3019 0.7916 0.6714 0.202 Uiso 1 1 calc R
C52 C 0.2132(7) 0.6129(6) 0.6296(3) 0.114(3) Uani 1 1 d .
H52 H 0.2839 0.6026 0.6286 0.136 Uiso 1 1 calc R
C47 C 0.1769(5) 0.3616(5) 0.5955(3) 0.0740(17) Uani 1 1 d .
H47 H 0.2499 0.4170 0.6286 0.089 Uiso 1 1 calc R
C46 C 0.1602(5) 0.2485(5) 0.5669(3) 0.0678(16) Uani 1 1 d .
H46 H 0.2220 0.2269 0.5817 0.081 Uiso 1 1 calc R
C33 C 0.6362(5) -0.0528(6) 0.5282(3) 0.096(2) Uani 1 1 d .
H33A H 0.6539 -0.1104 0.5477 0.115 Uiso 1 1 calc R
H33B H 0.5470 -0.0830 0.5147 0.115 Uiso 1 1 calc R
O4 O -0.0669(4) 0.6761(3) -0.0549(2) 0.1138(16) Uani 1 1 d .
O3 O 0.0617(4) 0.7853(3) 0.0956(2) 0.0793(11) Uani 1 1 d .
O1 O 0.1239(3) 0.9968(3) 0.17654(17) 0.0642(10) Uani 1 1 d .
O2 O 0.0766(4) 1.2007(3) 0.15232(19) 0.0837(12) Uani 1 1 d .
O6 O 0.6825(4) -0.0420(5) 0.4680(3) 0.139(2) Uani 1 1 d .
O5 O 0.8167(3) 0.0921(3) 0.61455(17) 0.0660(10) Uani 1 1 d .
O7 O 1.0339(3) 0.1344(3) 0.68230(16) 0.0633(10) Uani 1 1 d .
O8 O 1.2087(4) 0.0454(4) 0.63828(18) 0.1051(15) Uani 1 1 d .
C31 C 0.0508(4) 0.0369(4) -0.0155(2) 0.0586(14) Uani 1 1 d .
H31A H 0.0253 0.0071 -0.0664 0.070 Uiso 1 1 calc R
H31B H 0.0659 0.1203 -0.0030 0.070 Uiso 1 1 calc R
C44 C 0.0439(4) 0.0463(4) 0.4851(2) 0.0620(15) Uani 1 1 d .
H44A H 0.1242 0.0468 0.4944 0.074 Uiso 1 1 calc R
H45B H 0.0119 0.0258 0.4346 0.074 Uiso 1 1 calc R

loop_
_atom_site_aniso_label
_atom_site_aniso_U_11
_atom_site_aniso_U_22
_atom_site_aniso_U_33
_atom_site_aniso_U_23
_atom_site_aniso_U_13
_atom_site_aniso_U_12
Ni1 0.0521(4) 0.0513(4) 0.0769(5) 0.0096(4) 0.0021(4) 0.0164(3)
S1 0.1041(13) 0.0845(12) 0.1103(14) 0.0369(11) 0.0397(11) 0.0547(11)
S2 0.0831(12) 0.0640(10) 0.1126(14) 0.0305(10) 0.0348(10) 0.0314(9)
S3 0.0843(11) 0.0500(9) 0.0746(11) 0.0094(8) 0.0098(9) 0.0299(8)
S4 0.0869(12) 0.0757(11) 0.0910(12) 0.0260(10) 0.0188(10) 0.0454(10)
N1 0.166(6) 0.195(7) 0.139(6) 0.064(6) 0.074(5) 0.130(6)
N2 0.293(10) 0.202(8) 0.256(9) 0.163(7) 0.215(8) 0.172(8)
N4 0.155(6) 0.108(5) 0.107(5) 0.045(4) 0.046(4) 0.078(4)
N3 0.149(5) 0.071(4) 0.109(5) 0.022(3) 0.054(4) 0.055(4)
N6 0.032(2) 0.053(3) 0.057(3) 0.008(2) 0.011(2) 0.019(2)
N5 0.086(4) 0.113(5) 0.074(4) 0.030(4) 0.012(3) 0.066(4)
N7 0.285(15) 0.075(5) 0.100(5) -0.005(4) 0.015(8) 0.072(8)
N8 0.053(3) 0.049(3) 0.053(3) 0.015(2) 0.014(2) 0.029(2)
C1 0.073(4) 0.088(5) 0.112(6) 0.033(4) 0.034(4) 0.046(4)
C2 0.099(6) 0.124(7) 0.133(8) 0.064(6) 0.050(5) 0.069(5)
C3 0.069(4) 0.079(5) 0.102(5) 0.039(4) 0.031(4) 0.028(4)
C4 0.147(7) 0.128(7) 0.164(8) 0.079(6) 0.100(6) 0.091(6)
C7 0.079(4) 0.053(4) 0.071(4) 0.010(3) 0.006(3) 0.025(3)
C8 0.107(5) 0.068(5) 0.086(6) 0.015(4) 0.018(5) 0.043(4)
C5 0.071(4) 0.042(3) 0.069(4) 0.002(3) 0.002(3) 0.020(3)
C6 0.101(5) 0.042(4) 0.077(5) 0.010(3) 0.016(4) 0.023(4)
C9 0.147(6) 0.044(4) 0.065(4) -0.001(3) 0.017(4) 0.018(4)
C10 0.107(5) 0.099(5) 0.060(4) 0.013(4) 0.020(4) 0.069(4)
C11 0.085(4) 0.087(4) 0.057(4) 0.013(4) 0.007(3) 0.046(4)
C12 0.055(4) 0.078(4) 0.065(4) 0.037(4) 0.019(3) 0.036(4)
C13 0.066(4) 0.109(5) 0.092(5) 0.050(4) 0.018(4) 0.053(4)
C14 0.079(5) 0.150(7) 0.121(7) 0.082(6) 0.038(5) 0.060(6)
C15 0.101(6) 0.157(8) 0.129(8) 0.092(7) 0.053(6) 0.093(7)
C16 0.132(6) 0.094(5) 0.113(6) 0.067(5) 0.077(5) 0.077(5)
C17 0.087(5) 0.071(4) 0.068(4) 0.035(4) 0.040(4) 0.041(4)
C18 0.174(8) 0.068(5) 0.120(6) 0.050(5) 0.069(6) 0.059(5)
C19 0.080(5) 0.068(4) 0.114(6) 0.041(4) -0.005(4) -0.011(4)
C20 0.091(5) 0.041(4) 0.097(5) 0.000(4) -0.018(4) -0.001(3)
C29 0.046(3) 0.048(3) 0.054(3) -0.001(3) 0.008(3) 0.014(3)
C28 0.049(3) 0.044(3) 0.060(3) 0.011(3) 0.015(3) 0.023(3)
C26 0.040(3) 0.039(3) 0.043(3) 0.011(2) 0.019(2) 0.016(3)
C25 0.045(3) 0.055(3) 0.048(3) 0.020(3) 0.017(3) 0.027(3)
C24 0.067(4) 0.061(4) 0.074(4) 0.029(3) 0.025(3) 0.041(3)
C21 0.093(5) 0.089(5) 0.093(5) 0.048(4) 0.034(4) 0.068(4)
C22 0.063(4) 0.102(5) 0.063(4) 0.008(4) -0.004(3) 0.043(4)
C23 0.062(4) 0.062(4) 0.062(4) 0.010(3) 0.005(3) 0.037(3)
C27 0.038(3) 0.047(3) 0.076(4) -0.003(3) 0.001(3) 0.015(3)
C30 0.045(3) 0.042(3) 0.087(4) -0.002(3) 0.008(3) 0.019(3)
C32 0.076(5) 0.335(12) 0.053(5) -0.011(6) -0.004(4) 0.116(7)
C34 0.050(4) 0.107(5) 0.092(5) 0.035(4) 0.014(4) 0.033(4)
C35 0.056(4) 0.066(4) 0.057(4) 0.017(3) 0.026(3) 0.030(3)
C36 0.091(5) 0.085(5) 0.079(5) 0.023(4) 0.029(4) 0.051(4)
C37 0.129(7) 0.093(6) 0.104(6) 0.038(5) 0.050(5) 0.073(6)
C38 0.143(7) 0.050(4) 0.073(5) 0.003(3) 0.038(5) 0.033(5)
C39 0.079(4) 0.067(4) 0.066(4) 0.006(3) 0.014(3) 0.020(4)
C40 0.059(4) 0.047(3) 0.053(4) 0.010(3) 0.020(3) 0.018(3)
C41 0.075(4) 0.107(5) 0.048(4) 0.021(3) 0.012(3) 0.046(4)
C42 0.134(6) 0.157(6) 0.066(4) 0.041(5) 0.020(4) 0.114(5)
C43 0.054(4) 0.124(5) 0.054(4) 0.003(4) -0.020(3) 0.043(4)
C45 0.057(4) 0.060(4) 0.061(4) 0.000(3) -0.012(3) 0.032(3)
C48 0.060(4) 0.058(4) 0.074(4) 0.003(3) 0.003(3) 0.036(3)
C49 0.065(4) 0.052(4) 0.047(3) 0.016(3) 0.024(3) 0.027(3)
C50 0.104(5) 0.057(4) 0.054(4) 0.015(3) 0.024(4) 0.034(4)
C51 0.174(8) 0.067(5) 0.116(6) 0.024(4) 0.076(5) 0.068(5)
C54 0.256(13) 0.121(7) 0.122(7) 0.038(6) 0.096(8) 0.128(8)
C53 0.217(13) 0.071(7) 0.140(8) 0.011(6) -0.034(9) 0.029(8)
C52 0.138(7) 0.043(4) 0.105(6) 0.011(4) -0.015(5) 0.009(5)
C47 0.065(4) 0.057(4) 0.079(4) 0.019(3) -0.002(3) 0.015(3)
C46 0.045(4) 0.074(4) 0.083(4) 0.040(4) 0.008(3) 0.022(3)
C33 0.043(4) 0.114(6) 0.097(5) 0.003(5) 0.003(4) 0.019(4)
O4 0.139(4) 0.059(3) 0.089(3) 0.021(3) 0.006(3) 0.001(3)
O3 0.101(3) 0.062(3) 0.073(3) 0.018(2) 0.025(3) 0.035(3)
O1 0.063(2) 0.067(2) 0.060(2) 0.009(2) 0.0025(19) 0.036(2)
O2 0.129(3) 0.072(3) 0.064(3) 0.018(2) 0.020(2) 0.061(3)
O6 0.060(3) 0.216(5) 0.061(3) 0.016(3) 0.007(3) -0.001(3)
O5 0.054(2) 0.071(2) 0.065(2) 0.006(2) 0.0035(19) 0.029(2)
O7 0.058(2) 0.072(2) 0.054(2) 0.0018(19) 0.0005(18) 0.035(2)
O8 0.116(4) 0.211(5) 0.045(2) 0.042(3) 0.026(2) 0.122(4)
C31 0.041(3) 0.068(4) 0.066(4) 0.017(3) 0.008(3) 0.027(3)
C44 0.088(5) 0.061(4) 0.058(4) 0.018(3) 0.024(3) 0.050(4)

loop_
_atom_type_symbol
_atom_type_description
_atom_type_scat_dispersion_real
_atom_type_scat_dispersion_imag
_atom_type_scat_source
C C 0.0033 0.0016 'International Tables Vol C Tables 4.2.6.8 and 6.1.1.4'
H H 0.0000 0.0000 'International Tables Vol C Tables 4.2.6.8 and 6.1.1.4'
N N 0.0061 0.0033 'International Tables Vol C Tables 4.2.6.8 and 6.1.1.4'
O O 0.0106 0.0060 'International Tables Vol C Tables 4.2.6.8 and 6.1.1.4'
S S 0.1246 0.1234 'International Tables Vol C Tables 4.2.6.8 and 6.1.1.4'
Ni Ni 0.3393 1.1124 'International Tables Vol C Tables 4.2.6.8 and 6.1.1.4'

loop_
_geom_angle_atom_site_label_1
_geom_angle_atom_site_label_2
_geom_angle_atom_site_label_3
_geom_angle
_geom_angle_site_symmetry_1
_geom_angle_site_symmetry_3
S1 Ni1 S3 173.07(7) . .
S1 Ni1 S2 91.90(7) . .
S3 Ni1 S2 88.01(6) . .
S1 Ni1 S4 88.80(7) . .
S3 Ni1 S4 92.07(6) . .
S2 Ni1 S4 173.41(7) . .
C1 S1 Ni1 103.1(2) . .
C3 S2 Ni1 103.5(2) . .
C5 S3 Ni1 103.4(2) . .
C7 S4 Ni1 102.7(2) . .
C30 N6 C29 119.9(4) . .
C30 N6 C31 119.6(4) . .
C29 N6 C31 120.6(4) . .
C21 N5 C22 116.4(5) . .
C53 N7 C54 118.6(11) . .
C45 N8 C46 119.2(4) . .
C45 N8 C44 120.1(4) . .
C46 N8 C44 120.7(4) . .
C3 C1 C2 121.0(6) . .
C3 C1 S1 121.6(6) . .
C2 C1 S1 117.4(5) . .
N1 C2 C1 177.2(8) . .
C1 C3 C4 123.3(6) . .
C1 C3 S2 119.7(5) . .
C4 C3 S2 117.0(5) . .
N2 C4 C3 176.4(11) . .
C5 C7 C8 121.5(6) . .
C5 C7 S4 121.5(5) . .
C8 C7 S4 117.0(5) . .
N4 C8 C7 178.8(7) . .
C7 C5 C6 122.5(6) . .
C7 C5 S3 120.1(5) . .
C6 C5 S3 117.4(4) . .
N3 C6 C5 176.8(7) . .
O2 C9 C20 113.5(5) . 2_575
O2 C9 H9 123.3 . .
C20 C9 H9 123.3 2_575 .
O2 C10 C11 112.8(5) . .
O2 C10 H10A 109.0 . .
C11 C10 H10A 109.0 . .
O2 C10 H10B 109.0 . .
C11 C10 H10B 109.0 . .
H10A C10 H10B 107.8 . .
O1 C11 C10 108.9(4) . .
O1 C11 H11A 109.9 . .
C10 C11 H11A 109.9 . .
O1 C11 H11B 109.9 . .
C10 C11 H11B 109.9 . .
H11A C11 H11B 108.3 . .
C13 C12 O1 123.9(6) . .
C13 C12 C17 119.5(6) . .
O1 C12 C17 116.6(5) . .
C12 C13 C14 122.3(7) . .
C12 C13 H13 118.8 . .
C14 C13 H13 118.8 . .
C15 C14 C13 119.0(8) . .
C15 C14 H14 120.5 . .
C13 C14 H14 120.5 . .
C14 C15 C16 121.5(8) . .
C14 C15 H15 119.3 . .
C16 C15 H15 119.3 . .
C15 C16 C17 118.9(7) . .
C15 C16 H16 120.6 . .
C17 C16 H16 120.6 . .
O3 C17 C12 116.4(6) . .
O3 C17 C16 124.7(6) . .
C12 C17 C16 118.9(6) . .
C19 C18 O3 110.8(6) . .
C19 C18 H18A 109.5 . .
O3 C18 H18A 109.5 . .
C19 C18 H18B 109.5 . .
O3 C18 H18B 109.5 . .
H18A C18 H18B 108.1 . .
O4 C19 C18 111.7(6) . .
O4 C19 H19 124.1 . .
C18 C19 H19 124.1 . .
O4 C20 C9 117.5(5) . 2_575
O4 C20 H20 121.3 . .
C9 C20 H20 121.3 2_575 .
N6 C29 C28 120.9(4) . .
N6 C29 H29 119.6 . .
C28 C29 H29 119.6 . .
C29 C28 C26 121.5(4) . .
C29 C28 H28 119.2 . .
C26 C28 H28 119.2 . .
C28 C26 C27 115.8(4) . .
C28 C26 C25 123.1(4) . .
C27 C26 C25 121.1(4) . .
C23 C25 C24 116.5(4) . .
C23 C25 C26 122.0(4) . .
C24 C25 C26 121.5(5) . .
C25 C24 C21 119.0(5) . .
C25 C24 H24 120.5 . .
C21 C24 H24 120.5 . .
N5 C21 C24 124.3(5) . .
N5 C21 H21 117.8 . .
C24 C21 H21 117.8 . .
N5 C22 C23 124.3(5) . .
N5 C22 H22 117.8 . .
C23 C22 H22 117.8 . .
C25 C23 C22 119.4(5) . .
C25 C23 H23 120.3 . .
C22 C23 H23 120.3 . .
C30 C27 C26 120.8(5) . .
C30 C27 H27 119.6 . .
C26 C27 H27 119.6 . .
N6 C30 C27 121.1(4) . .
N6 C30 H30 119.5 . .
C27 C30 H30 119.5 . .
O6 C32 C43 124.0(7) . 2_756
O6 C32 H32 118.0 . .
C43 C32 H32 118.0 2_756 .
O5 C34 C33 109.3(5) . .
O5 C34 H34A 109.8 . .
C33 C34 H34A 109.8 . .
O5 C34 H34B 109.8 . .
C33 C34 H34B 109.8 . .
H34A C34 H34B 108.3 . .
O5 C35 C36 125.0(5) . .
O5 C35 C40 116.1(5) . .
C36 C35 C40 118.8(5) . .
C37 C36 C35 121.6(6) . .
C37 C36 H36 119.2 . .
C35 C36 H36 119.2 . .
C38 C37 C36 119.7(6) . .
C38 C37 H37 120.1 . .
C36 C37 H37 120.1 . .
C37 C38 C39 120.4(6) . .
C37 C38 H38 119.8 . .
C39 C38 H38 119.8 . .
C40 C39 C38 119.8(6) . .
C40 C39 H39 120.1 . .
C38 C39 H39 120.1 . .
O7 C40 C39 124.8(5) . .
O7 C40 C35 115.5(5) . .
C39 C40 C35 119.7(5) . .
O7 C41 C42 108.3(4) . .
O7 C41 H41A 110.0 . .
C42 C41 H41A 110.0 . .
O7 C41 H41B 110.0 . .
C42 C41 H41B 110.0 . .
H41A C41 H41B 108.4 . .
O8 C42 C41 112.2(5) . .
O8 C42 H42A 109.2 . .
C41 C42 H42A 109.2 . .
O8 C42 H42B 109.2 . .
C41 C42 H42B 109.2 . .
H42A C42 H42B 107.9 . .
O8 C43 C32 113.5(5) . 2_756
O8 C43 H43 123.3 . .
C32 C43 H43 123.3 2_756 .
N8 C45 C48 121.1(5) . .
N8 C45 H45 119.5 . .
C48 C45 H45 119.5 . .
C45 C48 C49 120.8(5) . .
C45 C48 H48 119.6 . .
C49 C48 H48 119.6 . .
C48 C49 C47 117.6(5) . .
C48 C49 C50 121.4(5) . .
C47 C49 C50 121.0(5) . .
C52 C50 C51 117.9(6) . .
C52 C50 C49 121.3(6) . .
C51 C50 C49 120.8(6) . .
C50 C51 C54 119.3(8) . .
C50 C51 H51 120.4 . .
C54 C51 H51 120.4 . .
N7 C54 C51 122.0(10) . .
N7 C54 H54 119.0 . .
C51 C54 H54 119.0 . .
N7 C53 C52 122.4(12) . .
N7 C53 H53 118.8 . .
C52 C53 H53 118.8 . .
C50 C52 C53 119.8(8) . .
C50 C52 H52 120.1 . .
C53 C52 H52 120.1 . .
C46 C47 C49 119.5(5) . .
C46 C47 H47 120.3 . .
C49 C47 H47 120.3 . .
N8 C46 C47 121.8(5) . .
N8 C46 H46 119.1 . .
C47 C46 H46 119.1 . .
O6 C33 C34 111.7(6) . .
O6 C33 H33A 109.3 . .
C34 C33 H33A 109.3 . .
O6 C33 H33B 109.3 . .
C34 C33 H33B 109.3 . .
H33A C33 H33B 107.9 . .
C20 O4 C19 118.1(5) . .
C17 O3 C18 116.1(5) . .
C12 O1 C11 116.0(4) . .
C9 O2 C10 115.1(4) . .
C32 O6 C33 123.4(6) . .
C35 O5 C34 115.8(4) . .
C40 O7 C41 116.7(4) . .
C43 O8 C42 114.5(4) . .
N6 C31 C31 109.7(5) . 2
N6 C31 H31A 109.7 . .
C31 C31 H31A 109.7 2 .
N6 C31 H31B 109.7 . .
C31 C31 H31B 109.7 2 .
H31A C31 H31B 108.2 . .
N8 C44 C44 109.6(5) . 2_556
N8 C44 H44A 109.8 . .
C44 C44 H44A 109.8 2_556 .
N8 C44 H45B 109.8 . .
C44 C44 H45B 109.8 2_556 .
H44A C44 H45B 108.2 . .

loop_
_geom_bond_atom_site_label_1
_geom_bond_atom_site_label_2
_geom_bond_distance
_geom_bond_site_symmetry_2
Ni1 S1 2.1585(18) .
Ni1 S3 2.1599(16) .
Ni1 S2 2.1642(17) .
Ni1 S4 2.1707(17) .
S1 C1 1.716(7) .
S2 C3 1.728(6) .
S3 C5 1.729(6) .
S4 C7 1.726(6) .
N1 C2 1.146(8) .
N2 C4 1.127(8) .
N4 C8 1.146(7) .
N3 C6 1.146(7) .
N6 C30 1.332(5) .
N6 C29 1.333(5) .
N6 C31 1.475(5) .
N5 C21 1.302(6) .
N5 C22 1.314(6) .
N7 C53 1.318(12) .
N7 C54 1.325(11) .
N8 C45 1.333(5) .
N8 C46 1.343(6) .
N8 C44 1.481(5) .
C1 C3 1.350(7) .
C1 C2 1.426(9) .
C3 C4 1.416(9) .
C7 C5 1.348(6) .
C7 C8 1.436(8) .
C5 C6 1.428(8) .
C9 O2 1.365(6) .
C9 C20 1.424(7) 2_575
C9 H9 0.9300 .
C10 O2 1.425(6) .
C10 C11 1.489(6) .
C10 H10A 0.9700 .
C10 H10B 0.9700 .
C11 O1 1.421(5) .
C11 H11A 0.9700 .
C11 H11B 0.9700 .
C12 C13 1.366(7) .
C12 O1 1.369(5) .
C12 C17 1.379(7) .
C13 C14 1.375(7) .
C13 H13 0.9300 .
C14 C15 1.341(8) .
C14 H14 0.9300 .
C15 C16 1.394(8) .
C15 H15 0.9300 .
C16 C17 1.416(7) .
C16 H16 0.9300 .
C17 O3 1.364(6) .
C18 C19 1.438(8) .
C18 O3 1.468(6) .
C18 H18A 0.9700 .
C18 H18B 0.9700 .
C19 O4 1.395(6) .
C19 H19 0.9300 .
C20 O4 1.352(6) .
C20 C9 1.424(7) 2_575
C20 H20 0.9300 .
C29 C28 1.363(6) .
C29 H29 0.9300 .
C28 C26 1.382(5) .
C28 H28 0.9300 .
C26 C27 1.392(5) .
C26 C25 1.482(6) .
C25 C23 1.372(6) .
C25 C24 1.387(6) .
C24 C21 1.395(6) .
C24 H24 0.9300 .
C21 H21 0.9300 .
C22 C23 1.389(6) .
C22 H22 0.9300 .
C23 H23 0.9300 .
C27 C30 1.369(6) .
C27 H27 0.9300 .
C30 H30 0.9300 .
C32 O6 1.189(6) .
C32 C43 1.425(8) 2_756
C32 H32 0.9300 .
C34 O5 1.435(5) .
C34 C33 1.461(7) .
C34 H34A 0.9700 .
C34 H34B 0.9700 .
C35 O5 1.358(5) .
C35 C36 1.378(6) .
C35 C40 1.391(6) .
C36 C37 1.362(8) .
C36 H36 0.9300 .
C37 C38 1.359(8) .
C37 H37 0.9300 .
C38 C39 1.390(7) .
C38 H38 0.9300 .
C39 C40 1.378(6) .
C39 H39 0.9300 .
C40 O7 1.373(5) .
C41 O7 1.423(5) .
C41 C42 1.515(6) .
C41 H41A 0.9700 .
C41 H41B 0.9700 .
C42 O8 1.424(6) .
C42 H42A 0.9700 .
C42 H42B 0.9700 .
C43 O8 1.389(6) .
C43 C32 1.425(8) 2_756
C43 H43 0.9300 .
C45 C48 1.357(6) .
C45 H45 0.9300 .
C48 C49 1.374(6) .
C48 H48 0.9300 .
C49 C47 1.383(6) .
C49 C50 1.488(7) .
C50 C52 1.361(8) .
C50 C51 1.378(7) .
C51 C54 1.389(8) .
C51 H51 0.9300 .
C54 H54 0.9300 .
C53 C52 1.383(10) .
C53 H53 0.9300 .
C52 H52 0.9300 .
C47 C46 1.360(6) .
C47 H47 0.9300 .
C46 H46 0.9300 .
C33 O6 1.413(6) .
C33 H33A 0.9700 .
C33 H33B 0.9700 .
C31 C31 1.517(8) 2
C31 H31A 0.9700 .
C31 H31B 0.9700 .
C44 C44 1.517(8) 2_556
C44 H44A 0.9700 .
C44 H45B 0.9700 .

loop_
_geom_hbond_atom_site_label_D
_geom_hbond_atom_site_label_H
_geom_hbond_atom_site_label_A
_geom_hbond_distance_DH
_geom_hbond_distance_HA
_geom_hbond_distance_DA
_geom_hbond_angle_DHA
_geom_hbond_site_symmetry_A
C44 H45B O8 0.97 2.56 3.266(6) 129.8 2_656
C44 H45B O7 0.97 2.62 3.436(6) 142.5 2_656
C44 H44A O6 0.97 2.40 3.363(7) 172.3 2_656
C44 H44A O5 0.97 2.92 3.494(6) 119.1 2_656
C31 H31B O4 0.97 2.62 3.564(6) 163.7 2_565
C31 H31B O3 0.97 2.96 3.566(6) 121.8 2_565
C31 H31A O2 0.97 2.54 3.290(6) 134.3 2_565
C31 H31A O1 0.97 2.62 3.430(6) 141.7 2_565
C33 H33A N2 0.97 2.74 3.629(10) 152.0 1_545
C21 H21 N4 0.93 2.56 3.446(8) 159.2 2_656
C28 H28 N3 0.93 2.75 3.679(7) 175.7 1_544
C24 H24 N3 0.93 2.70 3.614(8) 168.8 1_544
C19 H19 N3 0.93 2.74 3.515(8) 141.3 2_566
C51 H51 N1 0.93 2.56 3.440(11) 159.0 1_455
C27 H27 S3 0.93 2.75 3.660(5) 165.8 2_666
